data_7006192
loop_
_publ_author_name
'Errington, R. John'
'Petkar, Sagar S.'
'Middleton, Paul S.'
'McFarlane, William'
'Clegg, William'
'Coxall, Robert A.'
'Harrington, Ross W.'

_publ_section_title
;
 Non-aqueous synthetic methodology for TiW(5) polyoxometalates:
 protonolysis of [(MeO)TiW(5)O(18)](3-) with alcohols, water and
 phenols.
;
_journal_issue 44
_journal_name_full 'Dalton transactions (Cambridge, England : 2003)'
_journal_page_first 5211
_journal_page_last 5222
_journal_paper_doi 10.1039/b709732h
_journal_year 2007
_chemical_formula_moiety '3 C16 H36 N +,C6 H5 O20 Ti W5 3-'
_chemical_formula_sum 'C54 H113 N3 O20 Ti W5'
_chemical_formula_weight 2091.62
_chemical_name_systematic
;
?
;
_space_group_IT_number 15
_symmetry_cell_setting monoclinic
_symmetry_space_group_name_Hall '-I 2ya'
_symmetry_space_group_name_H-M 'I 1 2/a 1'
_atom_sites_solution_hydrogens geom
_atom_sites_solution_primary direct
_atom_sites_solution_secondary difmap
_audit_creation_method SHELXL-97
_cell_angle_alpha 90.00
_cell_angle_beta 90.403(2)
_cell_angle_gamma 90.00
_cell_formula_units_Z 4
_cell_length_a 17.9753(9)
_cell_length_b 15.5694(6)
_cell_length_c 25.0259(11)
_cell_measurement_reflns_used 8638
_cell_measurement_temperature 150(2)
_cell_measurement_theta_max 25.30
_cell_measurement_theta_min 2.31
_cell_volume 7003.7(5)
_computing_cell_refinement 'Bruker SAINT'
_computing_data_collection 'Bruker SMART'
_computing_data_reduction 'Bruker SAINT'
_computing_molecular_graphics 'Bruker SHELXTL'
_computing_publication_material 'Bruker SHELXTL and local programs'
_computing_structure_refinement 'Bruker SHELXTL'
_computing_structure_solution 'Bruker SHELXTL'
_diffrn_ambient_temperature 150(2)
_diffrn_measured_fraction_theta_full 0.998
_diffrn_measured_fraction_theta_max 0.998
_diffrn_measurement_device_type 'Bruker SMART 1K CCD diffractometer'
_diffrn_measurement_method 'thin-slice \w scans'
_diffrn_radiation_monochromator 'silicon 111'
_diffrn_radiation_source 'Daresbury SRS station 9.8'
_diffrn_radiation_type synchrotron
_diffrn_radiation_wavelength 0.6934
_diffrn_reflns_av_R_equivalents 0.0552
_diffrn_reflns_av_sigmaI/netI 0.0369
_diffrn_reflns_limit_h_max 19
_diffrn_reflns_limit_h_min -19
_diffrn_reflns_limit_k_max 17
_diffrn_reflns_limit_k_min -17
_diffrn_reflns_limit_l_max 27
_diffrn_reflns_limit_l_min -27
_diffrn_reflns_number 25978
_diffrn_reflns_theta_full 22.50
_diffrn_reflns_theta_max 22.50
_diffrn_reflns_theta_min 2.31
_diffrn_standards_decay_% 15
_diffrn_standards_number 0
_exptl_absorpt_coefficient_mu 8.353
_exptl_absorpt_correction_T_max 0.489
_exptl_absorpt_correction_T_min 0.434
_exptl_absorpt_correction_type multi-scan
_exptl_absorpt_process_details SADABS
_exptl_crystal_colour colourless
_exptl_crystal_density_diffrn 1.984
_exptl_crystal_density_method 'not measured'
_exptl_crystal_description block
_exptl_crystal_F_000 4040
_exptl_crystal_size_max 0.12
_exptl_crystal_size_mid 0.10
_exptl_crystal_size_min 0.10
_refine_diff_density_max 2.141
_refine_diff_density_min -1.521
_refine_diff_density_rms 0.148
_refine_ls_extinction_coef 0.00007(3)
_refine_ls_extinction_expression Fc^*^=kFc[1+0.001xFc^2^\l^3^/sin(2\q)]^-1/4^
_refine_ls_extinction_method SHELXL
_refine_ls_goodness_of_fit_ref 1.034
_refine_ls_hydrogen_treatment constr
_refine_ls_matrix_type full
_refine_ls_number_parameters 485
_refine_ls_number_reflns 4906
_refine_ls_number_restraints 605
_refine_ls_restrained_S_all 1.010
_refine_ls_R_factor_all 0.0513
_refine_ls_R_factor_gt 0.0426
_refine_ls_shift/su_max 0.009
_refine_ls_shift/su_mean 0.001
_refine_ls_structure_factor_coef Fsqd
_refine_ls_weighting_details 'calc w=1/[\s^2^(Fo^2^)+(0.0937P)^2^+0.0000P] where P=(Fo^2^+2Fc^2^)/3'
_refine_ls_weighting_scheme calc
_refine_ls_wR_factor_gt 0.1230
_refine_ls_wR_factor_ref 0.1274
_reflns_number_gt 3977
_reflns_number_total 4906
_reflns_threshold_expression I>2\s(I)
_cod_data_source_file b709732h.txt
_cod_data_source_block rje314_(TBA)3[10]
_cod_original_sg_symbol_H-M 'I 2/a'
_cod_database_code 7006192

loop_
_symmetry_equiv_pos_as_xyz
'x, y, z'
'x+1/2, -y, z'
'x+1/2, y+1/2, z+1/2'
'x+1, -y+1/2, z+1/2'
'-x, -y, -z'
'-x-1/2, y, -z'
'-x+1/2, -y+1/2, -z+1/2'
'-x, y+1/2, -z+1/2'

loop_
_atom_site_label
_atom_site_type_symbol
_atom_site_fract_x
_atom_site_fract_y
_atom_site_fract_z
_atom_site_U_iso_or_equiv
_atom_site_adp_type
_atom_site_occupancy
_atom_site_symmetry_multiplicity
_atom_site_calc_flag
_atom_site_refinement_flags
_atom_site_disorder_assembly
_atom_site_disorder_group
W1 W 0.16346(2) 0.73484(3) 0.817124(16) 0.0623(2) Uani 1 1 d . . 1
W2 W 0.26512(2) 0.60191(2) 0.747026(17) 0.0651(2) Uani 1 1 d . . 1
W3 W 0.15430(3) 0.74190(4) 0.68553(3) 0.0565(2) Uani 0.50 1 d P . 1
Ti3 Ti 0.15430(3) 0.74190(4) 0.68553(3) 0.0565(2) Uani 0.50 1 d P . 1
O1 O 0.2500 0.7500 0.7500 0.0449(19) Uani 1 2 d S . 1
O2 O 0.1911(4) 0.6197(5) 0.8022(3) 0.078(2) Uani 1 1 d . A 1
O3 O 0.1040(3) 0.7296(4) 0.7537(3) 0.0647(17) Uani 1 1 d . B 1
O4 O 0.1879(4) 0.6228(4) 0.6961(3) 0.0656(16) Uani 1 1 d . C 1
O5 O 0.3375(3) 0.6361(4) 0.7968(3) 0.0697(17) Uani 1 1 d . . 1
O6 O 0.2534(4) 0.7434(4) 0.8554(3) 0.0698(19) Uani 1 1 d . . 1
O7 O 0.3335(4) 0.6438(5) 0.6943(3) 0.079(2) Uani 1 1 d . . 1
O8 O 0.0978(4) 0.7226(6) 0.8666(3) 0.093(2) Uani 1 1 d . D 1
O9 O 0.0866(4) 0.7334(5) 0.6381(3) 0.087(2) Uani 1 1 d U E 1
O10 O 0.2765(5) 0.4906(5) 0.7439(3) 0.113(3) Uani 1 1 d . F 1
C1 C 0.0726(13) 0.7658(16) 0.5932(9) 0.086(6) Uani 0.50 1 d PU E 1
C2 C 0.0762(14) 0.7149(17) 0.5475(9) 0.089(6) Uani 0.50 1 d PDU E 1
H2 H 0.0891 0.6558 0.5492 0.106 Uiso 0.50 1 calc PR E 1
C3 C 0.061(2) 0.7522(18) 0.5025(10) 0.108(8) Uani 0.50 1 d PU E 1
C4 C 0.047(3) 0.841(3) 0.4929(17) 0.17(2) Uani 0.50 1 d PDU E 1
H4 H 0.0390 0.8657 0.4585 0.209 Uiso 0.50 1 calc PR E 1
C5 C 0.046(2) 0.884(2) 0.5372(13) 0.136(13) Uani 0.50 1 d PU E 1
H5 H 0.0416 0.9446 0.5343 0.164 Uiso 0.50 1 calc PR E 1
C6 C 0.050(2) 0.850(2) 0.5892(11) 0.176(19) Uani 0.50 1 d PU E 1
H6 H 0.0390 0.8838 0.6198 0.212 Uiso 0.50 1 calc PR E 1
O11 O 0.060(2) 0.7038(16) 0.4541(7) 0.194(14) Uani 0.50 1 d PDU E 1
N1 N 0.0526(5) 1.0742(5) 0.1975(3) 0.110(3) Uani 1 1 d DU . .
C7 C -0.0110(6) 1.0631(7) 0.1587(4) 0.115(4) Uani 1 1 d DU . .
H7A H -0.0576 1.0603 0.1795 0.138 Uiso 1 1 calc R . .
H7B H -0.0137 1.1152 0.1362 0.138 Uiso 1 1 calc R . .
C8 C -0.0089(8) 0.9872(10) 0.1228(6) 0.147(6) Uani 1 1 d DU . .
H8A H -0.0078 0.9339 0.1444 0.177 Uiso 1 1 calc R . .
H8B H 0.0368 0.9890 0.1009 0.177 Uiso 1 1 calc R . .
C9 C -0.0763(11) 0.9869(13) 0.0869(8) 0.206(11) Uani 1 1 d DU . .
H9A H -0.1213 0.9772 0.1086 0.248 Uiso 1 1 calc R . .
H9B H -0.0812 1.0437 0.0694 0.248 Uiso 1 1 calc R . .
C10 C -0.0714(15) 0.9201(16) 0.0458(8) 0.285(18) Uani 1 1 d DU . .
H10A H -0.1156 0.9226 0.0227 0.427 Uiso 1 1 calc R . .
H10B H -0.0685 0.8636 0.0629 0.427 Uiso 1 1 calc R . .
H10C H -0.0268 0.9294 0.0243 0.427 Uiso 1 1 calc R . .
C11 C 0.0508(6) 1.0024(7) 0.2389(4) 0.109(4) Uani 1 1 d DU . .
H11A H 0.0570 0.9470 0.2200 0.131 Uiso 1 1 calc R . .
H11B H 0.0942 1.0096 0.2630 0.131 Uiso 1 1 calc R . .
C12 C -0.0170(6) 0.9966(8) 0.2722(5) 0.116(4) Uani 1 1 d DU . .
H12A H -0.0300 1.0546 0.2852 0.139 Uiso 1 1 calc R . .
H12B H -0.0588 0.9757 0.2498 0.139 Uiso 1 1 calc R . .
C13 C -0.0075(7) 0.9391(10) 0.3181(5) 0.137(5) Uani 1 1 d DU . .
H13A H 0.0078 0.8819 0.3048 0.164 Uiso 1 1 calc R . .
H13B H 0.0334 0.9614 0.3408 0.164 Uiso 1 1 calc R . .
C14 C -0.0734(10) 0.9285(14) 0.3511(7) 0.224(12) Uani 1 1 d DU . .
H14A H -0.0624 0.8883 0.3803 0.335 Uiso 1 1 calc R . .
H14B H -0.1143 0.9058 0.3292 0.335 Uiso 1 1 calc R . .
H14C H -0.0878 0.9842 0.3660 0.335 Uiso 1 1 calc R . .
C15 C 0.0446(7) 1.1605(7) 0.2248(5) 0.135(5) Uani 1 1 d DU . .
H15A H 0.0475 1.2058 0.1971 0.162 Uiso 1 1 calc R . .
H15B H -0.0058 1.1635 0.2404 0.162 Uiso 1 1 calc R . .
C16 C 0.0989(11) 1.1812(10) 0.2671(8) 0.202(10) Uani 1 1 d DU . .
H16A H 0.1498 1.1702 0.2540 0.242 Uiso 1 1 calc R . .
H16B H 0.0903 1.1436 0.2984 0.242 Uiso 1 1 calc R . .
C17 C 0.0925(12) 1.2726(10) 0.2837(10) 0.188(9) Uani 1 1 d DU . .
H17A H 0.0852 1.3085 0.2514 0.226 Uiso 1 1 calc R . .
H17B H 0.0479 1.2791 0.3063 0.226 Uiso 1 1 calc R . .
C18 C 0.1562(14) 1.3036(13) 0.3127(11) 0.30(2) Uani 1 1 d DU . .
H18A H 0.1486 1.3641 0.3220 0.457 Uiso 1 1 calc R . .
H18B H 0.2006 1.2982 0.2905 0.457 Uiso 1 1 calc R . .
H18C H 0.1628 1.2698 0.3454 0.457 Uiso 1 1 calc R . .
C19 C 0.1264(6) 1.0698(9) 0.1692(5) 0.136(5) Uani 1 1 d DU . .
H19A H 0.1659 1.0777 0.1965 0.164 Uiso 1 1 calc R . .
H19B H 0.1318 1.0108 0.1550 0.164 Uiso 1 1 calc R . .
C20 C 0.1418(9) 1.1296(12) 0.1253(7) 0.178(7) Uani 1 1 d DU . .
H20A H 0.1464 1.1884 0.1401 0.214 Uiso 1 1 calc R . .
H20B H 0.0990 1.1293 0.1002 0.214 Uiso 1 1 calc R . .
C21 C 0.2098(14) 1.109(2) 0.0956(11) 0.42(3) Uani 1 1 d DU . .
H21A H 0.1997 1.0605 0.0709 0.499 Uiso 1 1 calc R . .
H21B H 0.2492 1.0907 0.1210 0.499 Uiso 1 1 calc R . .
C22 C 0.236(2) 1.184(3) 0.0648(15) 0.55(4) Uani 1 1 d DU . .
H22A H 0.2812 1.1687 0.0454 0.818 Uiso 1 1 calc R . .
H22B H 0.2467 1.2316 0.0893 0.818 Uiso 1 1 calc R . .
H22C H 0.1972 1.2015 0.0393 0.818 Uiso 1 1 calc R . .
N2 N 0.3079(8) 0.6287(8) 1.0010(5) 0.095(4) Uani 0.50 1 d PDU G -2
C23 C 0.2898(14) 0.7174(10) 1.0227(7) 0.140(11) Uani 0.50 1 d PDU G -2
H23A H 0.2361 0.7190 1.0311 0.168 Uiso 0.50 1 calc PR G -2
H23B H 0.3173 0.7250 1.0568 0.168 Uiso 0.50 1 calc PR G -2
C24 C 0.307(3) 0.7913(13) 0.9882(17) 0.29(4) Uani 0.50 1 d PDU G -2
H24A H 0.3605 0.8033 0.9904 0.347 Uiso 0.50 1 calc PR G -2
H24B H 0.2948 0.7755 0.9508 0.347 Uiso 0.50 1 calc PR G -2
C25 C 0.266(5) 0.8700(16) 1.001(2) 0.20(3) Uani 0.50 1 d PDU G -2
H25A H 0.2821 0.8901 1.0372 0.243 Uiso 0.50 1 calc PR G -2
H25B H 0.2122 0.8572 1.0029 0.243 Uiso 0.50 1 calc PR G -2
C26 C 0.279(2) 0.9392(17) 0.9620(17) 0.21(2) Uani 0.50 1 d PDU G -2
H26A H 0.2579 0.9931 0.9754 0.310 Uiso 0.50 1 calc PR G -2
H26B H 0.2548 0.9241 0.9280 0.310 Uiso 0.50 1 calc PR G -2
H26C H 0.3325 0.9462 0.9564 0.310 Uiso 0.50 1 calc PR G -2
C27 C 0.3810(9) 0.6325(15) 0.9714(8) 0.125(9) Uani 0.50 1 d PDU G -2
H27A H 0.3916 0.5741 0.9577 0.150 Uiso 0.50 1 calc PR G -2
H27B H 0.3738 0.6701 0.9399 0.150 Uiso 0.50 1 calc PR G -2
C28 C 0.4477(10) 0.662(3) 0.9999(14) 0.121(15) Uani 0.50 1 d PDU G -2
H28A H 0.4409 0.7237 1.0091 0.145 Uiso 0.50 1 calc PR G -2
H28B H 0.4522 0.6300 1.0338 0.145 Uiso 0.50 1 calc PR G -2
C29 C 0.5170(11) 0.653(3) 0.9704(13) 0.162(16) Uani 0.50 1 d PDU G -2
H29A H 0.5116 0.6823 0.9354 0.195 Uiso 0.50 1 calc PR G -2
H29B H 0.5258 0.5914 0.9634 0.195 Uiso 0.50 1 calc PR G -2
C30 C 0.5820(12) 0.689(3) 0.9984(14) 0.21(2) Uani 0.50 1 d PDU G -2
H30A H 0.6248 0.6884 0.9744 0.313 Uiso 0.50 1 calc PR G -2
H30B H 0.5932 0.6534 1.0299 0.313 Uiso 0.50 1 calc PR G -2
H30C H 0.5713 0.7476 1.0096 0.313 Uiso 0.50 1 calc PR G -2
C31 C 0.3148(11) 0.5656(12) 1.0469(7) 0.111(7) Uani 0.50 1 d PDU G -2
H31A H 0.3429 0.5153 1.0336 0.133 Uiso 0.50 1 calc PR G -2
H31B H 0.3460 0.5931 1.0748 0.133 Uiso 0.50 1 calc PR G -2
C32 C 0.2485(13) 0.5330(19) 1.0729(11) 0.114(9) Uani 0.50 1 d PDU G -2
H32A H 0.2154 0.5075 1.0454 0.137 Uiso 0.50 1 calc PR G -2
H32B H 0.2216 0.5819 1.0891 0.137 Uiso 0.50 1 calc PR G -2
C33 C 0.262(2) 0.4688(14) 1.1143(8) 0.160(19) Uani 0.50 1 d PDU G -2
H33A H 0.2228 0.4733 1.1415 0.192 Uiso 0.50 1 calc PR G -2
H33B H 0.3103 0.4823 1.1321 0.192 Uiso 0.50 1 calc PR G -2
C34 C 0.265(5) 0.3798(15) 1.0949(18) 0.35(6) Uani 0.50 1 d PDU G -2
H34A H 0.2757 0.3412 1.1249 0.531 Uiso 0.50 1 calc PR G -2
H34B H 0.3043 0.3743 1.0681 0.531 Uiso 0.50 1 calc PR G -2
H34C H 0.2170 0.3645 1.0788 0.531 Uiso 0.50 1 calc PR G -2
C35 C 0.2460(11) 0.6005(12) 0.9636(8) 0.116(9) Uani 0.50 1 d PDU G -2
H35A H 0.1983 0.6114 0.9819 0.139 Uiso 0.50 1 calc PR G -2
H35B H 0.2473 0.6385 0.9319 0.139 Uiso 0.50 1 calc PR G -2
C36 C 0.245(2) 0.511(2) 0.944(2) 0.27(4) Uani 0.50 1 d PDU G -2
H36A H 0.2534 0.4720 0.9747 0.320 Uiso 0.50 1 calc PR G -2
H36B H 0.2853 0.5030 0.9184 0.320 Uiso 0.50 1 calc PR G -2
C37 C 0.173(2) 0.489(2) 0.918(2) 0.38(5) Uani 0.50 1 d PDU G -2
H37A H 0.1367 0.4749 0.9465 0.456 Uiso 0.50 1 calc PR G -2
H37B H 0.1545 0.5403 0.8990 0.456 Uiso 0.50 1 calc PR G -2
C38 C 0.179(4) 0.417(3) 0.881(2) 0.40(7) Uani 0.50 1 d PDU G -2
H38A H 0.1291 0.4025 0.8675 0.603 Uiso 0.50 1 calc PR G -2
H38B H 0.2001 0.3672 0.8995 0.603 Uiso 0.50 1 calc PR G -2
H38C H 0.2108 0.4331 0.8511 0.603 Uiso 0.50 1 calc PR G -2

loop_
_atom_site_aniso_label
_atom_site_aniso_U_11
_atom_site_aniso_U_22
_atom_site_aniso_U_33
_atom_site_aniso_U_23
_atom_site_aniso_U_13
_atom_site_aniso_U_12
W1 0.0420(3) 0.0840(3) 0.0612(3) 0.00335(18) 0.01318(19) -0.00504(17)
W2 0.0548(3) 0.0532(3) 0.0875(4) -0.00358(18) 0.0064(2) 0.00063(17)
W3 0.0406(4) 0.0687(4) 0.0600(4) 0.0044(3) 0.0020(3) -0.0080(3)
Ti3 0.0406(4) 0.0687(4) 0.0600(4) 0.0044(3) 0.0020(3) -0.0080(3)
O1 0.037(4) 0.042(4) 0.056(5) 0.000(3) 0.017(4) 0.000(3)
O2 0.051(4) 0.097(5) 0.087(5) 0.016(4) 0.006(4) -0.014(4)
O3 0.039(3) 0.079(4) 0.075(4) 0.010(3) 0.007(3) -0.009(3)
O4 0.056(4) 0.063(4) 0.078(4) -0.008(3) 0.009(3) -0.007(3)
O5 0.055(4) 0.069(4) 0.085(4) 0.007(3) 0.011(3) 0.008(3)
O6 0.052(4) 0.096(5) 0.062(4) 0.004(3) 0.008(3) -0.010(3)
O7 0.063(4) 0.081(5) 0.093(5) -0.019(4) 0.017(4) 0.008(4)
O8 0.062(5) 0.146(7) 0.072(5) 0.008(4) 0.024(4) -0.016(4)
O9 0.055(4) 0.130(6) 0.076(5) 0.016(4) -0.016(4) -0.022(4)
O10 0.114(7) 0.071(5) 0.153(8) -0.014(5) 0.005(6) 0.022(5)
C1 0.065(14) 0.123(13) 0.068(8) -0.003(8) -0.020(12) 0.006(12)
C2 0.086(16) 0.104(13) 0.076(8) 0.000(8) 0.005(12) -0.006(13)
C3 0.14(3) 0.127(14) 0.056(8) 0.006(8) 0.023(14) -0.035(17)
C4 0.30(7) 0.14(2) 0.080(14) 0.008(14) -0.10(3) 0.01(4)
C5 0.17(3) 0.143(18) 0.097(15) 0.008(10) -0.02(2) 0.07(3)
C6 0.29(5) 0.16(2) 0.077(12) -0.023(12) -0.03(2) 0.11(3)
O11 0.36(4) 0.151(17) 0.071(9) -0.017(11) 0.028(17) -0.08(2)
N1 0.093(7) 0.109(7) 0.126(8) -0.014(5) 0.001(5) 0.058(6)
C7 0.100(8) 0.127(10) 0.119(9) -0.011(7) -0.009(7) 0.058(8)
C8 0.131(13) 0.166(14) 0.146(13) -0.052(10) 0.012(9) 0.043(11)
C9 0.23(3) 0.22(2) 0.170(19) -0.036(14) -0.071(17) 0.008(18)
C10 0.34(5) 0.34(4) 0.18(2) -0.09(2) -0.03(2) -0.05(3)
C11 0.091(8) 0.119(8) 0.117(8) -0.005(6) 0.001(6) 0.066(7)
C12 0.100(9) 0.125(11) 0.123(9) -0.018(7) 0.007(7) 0.051(8)
C13 0.115(11) 0.186(16) 0.110(10) 0.005(8) -0.001(7) 0.059(11)
C14 0.20(2) 0.35(3) 0.125(13) 0.059(15) 0.064(13) 0.15(2)
C15 0.128(13) 0.102(8) 0.176(14) -0.030(7) -0.003(9) 0.047(9)
C16 0.164(19) 0.194(17) 0.25(2) -0.077(17) -0.042(16) 0.013(16)
C17 0.146(18) 0.169(16) 0.25(3) -0.058(15) -0.022(17) 0.003(14)
C18 0.30(4) 0.16(2) 0.46(5) 0.06(2) -0.17(3) -0.10(2)
C19 0.099(8) 0.175(15) 0.135(12) 0.015(8) 0.020(7) 0.062(9)
C20 0.166(18) 0.158(17) 0.210(19) 0.044(13) 0.012(13) 0.007(14)
C21 0.17(3) 0.79(8) 0.29(4) 0.33(5) 0.09(2) 0.12(3)
C22 0.45(7) 0.85(10) 0.34(5) 0.18(7) 0.10(5) -0.26(8)
N2 0.105(11) 0.115(11) 0.066(10) -0.019(7) 0.004(8) 0.034(10)
C23 0.18(3) 0.121(14) 0.12(2) -0.042(12) -0.057(19) 0.051(19)
C24 0.52(13) 0.120(16) 0.23(5) 0.01(3) -0.06(6) 0.05(4)
C25 0.30(9) 0.110(19) 0.19(3) 0.02(3) 0.04(4) -0.04(4)
C26 0.18(5) 0.15(3) 0.29(5) 0.11(3) -0.05(4) -0.03(3)
C27 0.104(13) 0.14(2) 0.13(2) 0.037(17) 0.018(11) 0.005(16)
C28 0.113(14) 0.12(3) 0.13(3) -0.06(2) 0.038(18) 0.02(2)
C29 0.110(15) 0.24(5) 0.14(3) 0.00(3) 0.052(18) -0.02(3)
C30 0.119(19) 0.35(6) 0.16(4) 0.04(4) -0.01(2) -0.01(3)
C31 0.15(2) 0.110(15) 0.077(13) -0.013(10) 0.024(12) -0.014(16)
C32 0.096(18) 0.16(2) 0.083(18) -0.009(13) -0.009(13) -0.015(17)
C33 0.30(5) 0.100(18) 0.080(17) -0.018(11) 0.00(2) -0.10(3)
C34 0.77(18) 0.101(18) 0.19(4) -0.03(2) 0.10(7) -0.13(5)
C35 0.133(17) 0.119(19) 0.096(18) 0.003(12) 0.011(13) -0.059(18)
C36 0.41(8) 0.20(4) 0.19(5) -0.13(5) 0.03(5) -0.08(5)
C37 0.70(12) 0.15(4) 0.29(7) 0.03(4) -0.28(8) -0.16(5)
C38 0.73(19) 0.13(4) 0.34(8) 0.02(4) -0.26(9) -0.14(7)

loop_
_atom_type_symbol
_atom_type_description
_atom_type_scat_dispersion_real
_atom_type_scat_dispersion_imag
_atom_type_scat_source
C C 0.0033 0.0016 'International Tables Vol C Tables 4.2.6.8 and 6.1.1.4'
H H 0.0000 0.0000 'International Tables Vol C Tables 4.2.6.8 and 6.1.1.4'
N N 0.0061 0.0033 'International Tables Vol C Tables 4.2.6.8 and 6.1.1.4'
O O 0.0106 0.0060 'International Tables Vol C Tables 4.2.6.8 and 6.1.1.4'
Ti Ti 0.2776 0.4457 'International Tables Vol C Tables 4.2.6.8 and 6.1.1.4'
W W -0.8490 6.8722 'International Tables Vol C Tables 4.2.6.8 and 6.1.1.4'

loop_
_geom_angle_atom_site_label_1
_geom_angle_atom_site_label_2
_geom_angle_atom_site_label_3
_geom_angle
_geom_angle_site_symmetry_1
_geom_angle_site_symmetry_3
_geom_angle_publ_flag
O1 W1 O2 77.0(2) . . ?
O1 W1 O3 77.03(19) . . ?
O1 W1 O6 77.4(2) . . ?
O1 W1 O7 76.7(2) . 7_566 ?
O1 W1 O8 179.1(3) . . ?
O2 W1 O3 86.6(3) . . ?
O2 W1 O6 86.7(3) . . ?
O2 W1 O7 153.6(3) . 7_566 ?
O2 W1 O8 102.6(3) . . ?
O3 W1 O6 154.4(3) . . ?
O3 W1 O7 86.2(3) . 7_566 ?
O3 W1 O8 102.1(3) . . ?
O6 W1 O7 88.9(3) . 7_566 ?
O6 W1 O8 103.4(3) . . ?
O7 W1 O8 103.7(4) 7_566 . ?
O1 W2 O2 75.8(2) . . ?
O1 W2 O4 76.55(19) . . ?
O1 W2 O5 77.1(2) . . ?
O1 W2 O7 76.2(2) . . ?
O1 W2 O10 179.2(3) . . ?
O2 W2 O4 87.2(3) . . ?
O2 W2 O5 87.9(3) . . ?
O2 W2 O7 152.0(3) . . ?
O2 W2 O10 104.7(4) . . ?
O4 W2 O5 153.6(3) . . ?
O4 W2 O7 87.2(3) . . ?
O4 W2 O10 102.9(3) . . ?
O5 W2 O7 85.1(3) . . ?
O5 W2 O10 103.4(3) . . ?
O7 W2 O10 103.3(4) . . ?
O1 W3 O3 75.30(19) . . ?
O1 W3 O4 74.68(18) . . ?
O1 W3 O5 74.87(18) . 7_566 ?
O1 W3 O6 74.7(2) . 7_566 ?
O1 W3 O9 178.2(3) . . ?
O3 W3 O4 86.2(3) . . ?
O3 W3 O5 86.1(3) . 7_566 ?
O3 W3 O6 150.0(3) . 7_566 ?
O3 W3 O9 105.7(3) . . ?
O4 W3 O5 149.6(3) . 7_566 ?
O4 W3 O6 85.5(3) . 7_566 ?
O4 W3 O9 103.8(3) . . ?
O5 W3 O6 86.7(3) 7_566 7_566 ?
O5 W3 O9 106.6(3) 7_566 . ?
O6 W3 O9 104.3(3) 7_566 . ?
W1 O1 W1 180.0 . 7_566 ?
W1 O1 W2 90.081(14) . . ?
W1 O1 W2 89.919(14) 7_566 . ?
W1 O1 W2 90.081(14) 7_566 7_566 ?
W1 O1 W2 89.919(14) . 7_566 ?
W1 O1 W3 90.017(19) . . ?
W1 O1 W3 89.983(19) 7_566 . ?
W1 O1 W3 90.017(19) 7_566 7_566 ?
W1 O1 W3 89.983(19) . 7_566 ?
W1 O1 Ti3 90.017(19) 7_566 7_566 ?
W1 O1 Ti3 89.983(19) . 7_566 ?
W2 O1 W2 180.0 . 7_566 ?
W2 O1 W3 90.571(17) . . ?
W2 O1 W3 89.429(17) 7_566 . ?
W2 O1 W3 89.429(17) . 7_566 ?
W2 O1 W3 90.571(17) 7_566 7_566 ?
W2 O1 Ti3 89.429(17) . 7_566 ?
W2 O1 Ti3 90.571(17) 7_566 7_566 ?
W3 O1 W3 180.0 . 7_566 ?
W3 O1 Ti3 180.0 . 7_566 ?
W1 O2 W2 117.1(3) . . ?
W1 O3 W3 117.6(3) . . ?
W2 O4 W3 118.2(3) . . ?
W2 O5 W3 118.6(3) . 7_566 ?
W2 O5 Ti3 118.6(3) . 7_566 ?
W1 O6 W3 117.9(3) . 7_566 ?
W1 O6 Ti3 117.9(3) . 7_566 ?
W1 O7 W2 117.2(3) 7_566 . ?
W3 O9 C1 137.1(12) . . ?
O9 C1 C2 120(2) . . ?
O9 C1 C6 120(2) . . ?
C2 C1 C6 120(2) . . ?
C1 C2 C3 117(3) . . ?
C2 C3 C4 128(3) . . ?
C2 C3 O11 120(3) . . ?
C4 C3 O11 111(2) . . ?
C3 C4 C5 111(4) . . ?
C4 C5 C6 127(4) . . ?
C1 C6 C5 116(3) . . ?
C7 N1 C11 109.5(7) . . ?
C7 N1 C15 108.6(7) . . ?
C7 N1 C19 111.0(7) . . ?
C11 N1 C15 110.0(7) . . ?
C11 N1 C19 108.0(7) . . ?
C15 N1 C19 109.8(8) . . ?
N1 C7 C8 117.4(8) . . ?
C7 C8 C9 109.9(11) . . ?
C8 C9 C10 111.7(14) . . ?
N1 C11 C12 116.7(7) . . ?
C11 C12 C13 112.8(9) . . ?
C12 C13 C14 115.1(11) . . ?
N1 C15 C16 117.0(9) . . ?
C15 C16 C17 111.0(12) . . ?
C16 C17 C18 113.6(14) . . ?
N1 C19 C20 119.6(9) . . ?
C19 C20 C21 113.6(13) . . ?
C20 C21 C22 111.0(16) . . ?
C23 N2 C27 109.2(9) . . ?
C23 N2 C31 109.5(9) . . ?
C23 N2 C35 109.1(10) . . ?
C27 N2 C31 109.2(9) . . ?
C27 N2 C35 110.2(10) . . ?
C31 N2 C35 109.6(9) . . ?
N2 C23 C24 117.1(14) . . ?
C23 C24 C25 114.8(17) . . ?
C24 C25 C26 112.3(17) . . ?
N2 C27 C28 118.8(13) . . ?
C27 C28 C29 114.8(16) . . ?
C28 C29 C30 113.6(17) . . ?
N2 C31 C32 120.2(14) . . ?
C31 C32 C33 114.9(15) . . ?
C32 C33 C34 114.7(16) . . ?
N2 C35 C36 119.3(13) . . ?
C35 C36 C37 112.2(16) . . ?
C36 C37 C38 113.4(18) . . ?

loop_
_geom_bond_atom_site_label_1
_geom_bond_atom_site_label_2
_geom_bond_distance
_geom_bond_site_symmetry_2
_geom_bond_publ_flag
W1 O1 2.3096(4) . ?
W1 O2 1.899(8) . ?
W1 O3 1.909(7) . ?
W1 O6 1.879(7) . ?
W1 O7 1.913(8) 7_566 ?
W1 O8 1.726(7) . ?
W2 O1 2.3229(4) . ?
W2 O2 1.943(7) . ?
W2 O4 1.905(6) . ?
W2 O5 1.872(7) . ?
W2 O7 1.923(7) . ?
W2 O10 1.746(8) . ?
W3 O1 2.3535(6) . ?
W3 O3 1.945(7) . ?
W3 O4 1.968(6) . ?
W3 O5 1.955(7) 7_566 ?
W3 O6 1.969(7) 7_566 ?
W3 O9 1.699(7) . ?
O1 W1 2.3096(4) 7_566 ?
O1 W2 2.3229(4) 7_566 ?
O1 W3 2.3535(6) 7_566 ?
O1 Ti3 2.3535(6) 7_566 ?
O5 W3 1.955(7) 7_566 ?
O5 Ti3 1.955(7) 7_566 ?
O6 W3 1.969(7) 7_566 ?
O6 Ti3 1.969(7) 7_566 ?
O7 W1 1.913(8) 7_566 ?
O9 C1 1.25(2) . ?
C1 C2 1.39(3) . ?
C1 C6 1.38(3) . ?
C2 C3 1.29(3) . ?
C3 C4 1.43(5) . ?
C3 O11 1.43(3) . ?
C4 C5 1.29(4) . ?
C5 C6 1.40(4) . ?
N1 C7 1.504(10) . ?
N1 C11 1.524(10) . ?
N1 C15 1.516(10) . ?
N1 C19 1.508(10) . ?
C7 C8 1.486(11) . ?
C8 C9 1.504(12) . ?
C9 C10 1.465(14) . ?
C11 C12 1.484(10) . ?
C12 C13 1.464(11) . ?
C13 C14 1.459(12) . ?
C15 C16 1.472(12) . ?
C16 C17 1.486(13) . ?
C17 C18 1.435(13) . ?
C19 C20 1.468(12) . ?
C20 C21 1.471(14) . ?
C21 C22 1.479(15) . ?
N2 C23 1.520(12) . ?
N2 C27 1.515(12) . ?
N2 C31 1.516(12) . ?
N2 C35 1.514(12) . ?
C23 C24 1.471(15) . ?
C24 C25 1.463(16) . ?
C25 C26 1.480(16) . ?
C27 C28 1.466(15) . ?
C28 C29 1.461(15) . ?
C29 C30 1.466(15) . ?
C31 C32 1.454(14) . ?
C32 C33 1.459(14) . ?
C33 C34 1.469(15) . ?
C35 C36 1.469(15) . ?
C36 C37 1.470(15) . ?
C37 C38 1.469(16) . ?
